data_1547113
loop_
_publ_author_name
'Zafrani, Yossi'
'Cohen, Yoram'

_publ_section_title
;
 Calix[4, 5]tetrolarenes: A New Family of Macrocycles.
;
_journal_issue 14
_journal_name_full 'Organic letters'
_journal_page_first 3719
_journal_page_last 3722
_journal_paper_doi 10.1021/acs.orglett.7b01511
_journal_volume 19
_journal_year 2017
_chemical_formula_moiety 'C50 H60 O20'
_chemical_formula_sum 'C50 H60 O20'
_chemical_formula_weight 980.98
_space_group_crystal_system triclinic
_space_group_IT_number 2
_space_group_name_Hall '-P 1'
_space_group_name_H-M_alt 'P -1'
_symmetry_space_group_name_Hall '-P 1'
_symmetry_space_group_name_H-M 'P -1'
_atom_sites_solution_hydrogens mixed
_atom_sites_solution_primary direct
_atom_sites_solution_secondary difmap
_audit_creation_method SHELXL-2014/7
_cell_angle_alpha 104.756(4)
_cell_angle_beta 102.056(4)
_cell_angle_gamma 106.028(4)
_cell_formula_units_Z 2
_cell_length_a 11.9227(17)
_cell_length_b 12.587(2)
_cell_length_c 17.743(2)
_cell_measurement_reflns_used 5242
_cell_measurement_temperature 110(2)
_cell_measurement_theta_max 25.126
_cell_measurement_theta_min 1.244
_cell_volume 2360.5(6)
_computing_cell_refinement 'Saint, Bruker-AXS'
_computing_data_collection 'Apex2, Bruker-AXS'
_computing_data_reduction 'Saint, Bruker-AXS'
_computing_structure_refinement 'SHELXL-2014/7 (Sheldrick, 2014)'
_computing_structure_solution 'SHELXT-2014 (Sheldrick, 2015)'
_diffrn_ambient_temperature 110(2)
_diffrn_measured_fraction_theta_full 0.986
_diffrn_measured_fraction_theta_max 0.986
_diffrn_measurement_device_type 'ApexDuo, Bruker-AXS'
_diffrn_measurement_method '1 deg. \f and \w scans'
_diffrn_radiation_type MoK\a
_diffrn_radiation_wavelength 0.71073
_diffrn_reflns_av_R_equivalents 0.0503
_diffrn_reflns_av_unetI/netI 0.0851
_diffrn_reflns_Laue_measured_fraction_full 0.986
_diffrn_reflns_Laue_measured_fraction_max 0.986
_diffrn_reflns_limit_h_max 13
_diffrn_reflns_limit_h_min -14
_diffrn_reflns_limit_k_max 15
_diffrn_reflns_limit_k_min -14
_diffrn_reflns_limit_l_max 19
_diffrn_reflns_limit_l_min -21
_diffrn_reflns_number 18972
_diffrn_reflns_point_group_measured_fraction_full 0.986
_diffrn_reflns_point_group_measured_fraction_max 0.986
_diffrn_reflns_theta_full 25.126
_diffrn_reflns_theta_max 25.126
_diffrn_reflns_theta_min 1.244
_diffrn_source 'ImuS micro-focus'
_exptl_absorpt_coefficient_mu 0.107
_exptl_absorpt_correction_T_max 0.996
_exptl_absorpt_correction_T_min 0.989
_exptl_absorpt_correction_type multi-scan
_exptl_absorpt_process_details 'Sadabs, Bruker-AXS'
_exptl_crystal_colour colourless
_exptl_crystal_density_diffrn 1.380
_exptl_crystal_description block
_exptl_crystal_F_000 1040
_exptl_crystal_size_max 0.328
_exptl_crystal_size_mid 0.087
_exptl_crystal_size_min 0.039
_refine_diff_density_max 1.040
_refine_diff_density_min -0.437
_refine_diff_density_rms 0.077
_refine_ls_extinction_method none
_refine_ls_goodness_of_fit_ref 1.030
_refine_ls_hydrogen_treatment mixed
_refine_ls_matrix_type full
_refine_ls_number_parameters 661
_refine_ls_number_reflns 8302
_refine_ls_number_restraints 0
_refine_ls_restrained_S_all 1.030
_refine_ls_R_factor_all 0.1164
_refine_ls_R_factor_gt 0.0679
_refine_ls_shift/su_max 0.025
_refine_ls_shift/su_mean 0.000
_refine_ls_structure_factor_coef Fsqd
_refine_ls_weighting_details 'w=1/[\s^2^(Fo^2^)+(0.0868P)^2^+2.6980P] where P=(Fo^2^+2Fc^2^)/3'
_refine_ls_weighting_scheme calc
_refine_ls_wR_factor_gt 0.1661
_refine_ls_wR_factor_ref 0.1942
_reflns_Friedel_coverage 0.000
_reflns_number_gt 5242
_reflns_number_total 8302
_reflns_threshold_expression 'I > 2\s(I)'
_cod_data_source_file ol7b01511_si_003.cif
_cod_data_source_block yco2
_cod_original_cell_volume 2360.4(6)
_cod_database_code 1547113
_shelx_shelxl_version_number 2014/7
_shelx_space_group_comment
;
The symmetry employed for this shelxl refinement is uniquely defined
by the following loop, which should always be used as a source of
symmetry information in preference to the above space-group names.
They are only intended as comments.
;
_shelx_estimated_absorpt_t_min 0.966
_shelx_estimated_absorpt_t_max 0.996

loop_
_space_group_symop_operation_xyz
'x, y, z'
'-x, -y, -z'

loop_
_atom_site_label
_atom_site_type_symbol
_atom_site_fract_x
_atom_site_fract_y
_atom_site_fract_z
_atom_site_U_iso_or_equiv
_atom_site_adp_type
_atom_site_occupancy
_atom_site_site_symmetry_order
_atom_site_calc_flag
_atom_site_refinement_flags_posn
_atom_site_refinement_flags_adp
C1 C -0.0799(3) 0.7373(3) 0.7007(2) 0.0152(8) Uani 1 1 d . .
C2 C -0.1710(3) 0.6476(4) 0.7075(2) 0.0199(9) Uani 1 1 d . .
O3 O -0.2906(2) 0.6232(3) 0.66316(17) 0.0294(7) Uani 1 1 d . .
C4 C -0.3637(4) 0.5042(5) 0.6214(3) 0.0445(13) Uani 1 1 d . .
H4A H -0.4215 0.4972 0.5707 0.067 Uiso 1 1 calc R U
H4B H -0.4090 0.4739 0.6561 0.067 Uiso 1 1 calc R U
H4C H -0.3112 0.4588 0.6085 0.067 Uiso 1 1 calc R U
C5 C -0.1447(3) 0.5891(4) 0.7622(2) 0.0215(9) Uani 1 1 d . .
O6 O -0.2372(3) 0.5056(3) 0.77277(18) 0.0338(8) Uani 1 1 d . .
C7 C -0.2649(4) 0.5516(4) 0.8494(3) 0.0379(12) Uani 1 1 d . .
H7A H -0.2880 0.6204 0.8489 0.057 Uiso 1 1 calc R U
H7B H -0.1924 0.5738 0.8960 0.057 Uiso 1 1 calc R U
H7C H -0.3327 0.4910 0.8539 0.057 Uiso 1 1 calc R U
C8 C -0.0238(4) 0.6199(3) 0.8088(2) 0.0179(9) Uani 1 1 d . .
O9 O 0.0024(2) 0.5587(2) 0.86070(15) 0.0223(6) Uani 1 1 d . .
C10 C -0.0082(5) 0.4424(4) 0.8183(3) 0.0404(12) Uani 1 1 d . .
H10A H -0.0943 0.3959 0.7884 0.061 Uiso 1 1 calc R U
H10B H 0.0226 0.4070 0.8576 0.061 Uiso 1 1 calc R U
H10C H 0.0398 0.4440 0.7797 0.061 Uiso 1 1 calc R U
C11 C 0.0689(3) 0.7145(3) 0.8084(2) 0.0149(8) Uani 1 1 d . .
C12 C 0.0388(3) 0.7716(3) 0.7532(2) 0.0146(8) Uani 1 1 d . .
O13 O 0.1258(2) 0.8657(2) 0.74848(15) 0.0193(6) Uani 1 1 d . .
H13 H 0.199(4) 0.886(4) 0.783(3) 0.029 Uiso 1 1 d . U
C14 C 0.1968(3) 0.7529(3) 0.8651(2) 0.0162(8) Uani 1 1 d . .
H14A H 0.2550 0.7585 0.8326 0.019 Uiso 1 1 calc R U
H14B H 0.2025 0.6922 0.8903 0.019 Uiso 1 1 calc R U
C15 C 0.2352(3) 0.8696(3) 0.9325(2) 0.0149(8) Uani 1 1 d . .
C16 C 0.1815(3) 0.8789(3) 0.9957(2) 0.0160(8) Uani 1 1 d . .
O17 O 0.0853(2) 0.7836(2) 0.99000(15) 0.0204(6) Uani 1 1 d . .
C18 C 0.1143(4) 0.7237(4) 1.0455(2) 0.0262(10) Uani 1 1 d . .
H18A H 0.0457 0.6509 1.0323 0.039 Uiso 1 1 calc R U
H18B H 0.1292 0.7738 1.1015 0.039 Uiso 1 1 calc R U
H18C H 0.1878 0.7054 1.0408 0.039 Uiso 1 1 calc R U
C19 C 0.2202(3) 0.9828(3) 1.0611(2) 0.0180(9) Uani 1 1 d . .
O20 O 0.1648(3) 0.9860(2) 1.12246(16) 0.0261(7) Uani 1 1 d . .
C21 C 0.0911(4) 1.0588(4) 1.1264(3) 0.0335(11) Uani 1 1 d . .
H21A H 0.0297 1.0343 1.0733 0.050 Uiso 1 1 calc R U
H21B H 0.1433 1.1407 1.1405 0.050 Uiso 1 1 calc R U
H21C H 0.0501 1.0513 1.1682 0.050 Uiso 1 1 calc R U
C22 C 0.3158(4) 1.0776(3) 1.0641(2) 0.0183(9) Uani 1 1 d . .
O23 O 0.3557(3) 1.1821(2) 1.12863(15) 0.0250(7) Uani 1 1 d . .
C24 C 0.4150(4) 1.1767(4) 1.2064(2) 0.0345(11) Uani 1 1 d . .
H24A H 0.3712 1.1021 1.2119 0.052 Uiso 1 1 calc R U
H24B H 0.4144 1.2417 1.2504 0.052 Uiso 1 1 calc R U
H24C H 0.4997 1.1825 1.2097 0.052 Uiso 1 1 calc R U
C25 C 0.3695(3) 1.0743(3) 1.0007(2) 0.0155(8) Uani 1 1 d . .
C26 C 0.3264(3) 0.9688(3) 0.9357(2) 0.0133(8) Uani 1 1 d . .
O27 O 0.3710(2) 0.9557(2) 0.86950(15) 0.0184(6) Uani 1 1 d . .
H27 H 0.440(4) 1.021(4) 0.878(2) 0.028 Uiso 1 1 d . U
C28 C 0.4709(3) 1.1794(3) 1.0035(2) 0.0167(8) Uani 1 1 d . .
H28A H 0.5436 1.1569 1.0008 0.020 Uiso 1 1 calc R U
H28B H 0.4932 1.2415 1.0569 0.020 Uiso 1 1 calc R U
C29 C 0.4416(3) 1.2304(3) 0.9363(2) 0.0160(8) Uani 1 1 d . .
C30 C 0.3631(3) 1.2942(3) 0.9369(2) 0.0176(8) Uani 1 1 d . .
O31 O 0.3035(2) 1.3008(2) 0.99591(16) 0.0231(6) Uani 1 1 d . .
C32 C 0.1767(4) 1.2255(4) 0.9626(3) 0.0332(11) Uani 1 1 d . .
H32A H 0.1337 1.2528 0.9223 0.050 Uiso 1 1 calc R U
H32B H 0.1389 1.2274 1.0067 0.050 Uiso 1 1 calc R U
H32C H 0.1715 1.1450 0.9360 0.050 Uiso 1 1 calc R U
C33 C 0.3446(3) 1.3515(3) 0.8806(2) 0.0192(9) Uani 1 1 d . .
O34 O 0.2652(2) 1.4130(2) 0.88131(15) 0.0234(6) Uani 1 1 d . .
C35 C 0.2979(4) 1.5120(4) 0.9536(2) 0.0295(10) Uani 1 1 d . .
H35A H 0.3713 1.5734 0.9559 0.044 Uiso 1 1 calc R U
H35B H 0.3144 1.4880 1.0019 0.044 Uiso 1 1 calc R U
H35C H 0.2304 1.5423 0.9524 0.044 Uiso 1 1 calc R U
C36 C 0.4016(3) 1.3397(3) 0.8199(2) 0.0188(9) Uani 1 1 d . .
O37 O 0.3816(3) 1.3897(2) 0.75935(15) 0.0261(7) Uani 1 1 d . .
C38 C 0.4026(4) 1.5131(4) 0.7849(3) 0.0285(10) Uani 1 1 d . .
H38A H 0.4380 1.5473 0.7477 0.043 Uiso 1 1 calc R U
H38B H 0.4593 1.5507 0.8405 0.043 Uiso 1 1 calc R U
H38C H 0.3248 1.5256 0.7841 0.043 Uiso 1 1 calc R U
C39 C 0.4757(3) 1.2710(3) 0.8135(2) 0.0175(8) Uani 1 1 d . .
C40 C 0.4939(3) 1.2175(3) 0.8724(2) 0.0162(8) Uani 1 1 d . .
O41 O 0.5642(2) 1.1471(3) 0.87244(16) 0.0197(6) Uani 1 1 d . .
H41 H 0.587(4) 1.137(4) 0.838(3) 0.030 Uiso 1 1 d . U
C42 C 0.5337(3) 1.2557(3) 0.7447(2) 0.0194(9) Uani 1 1 d . .
H42A H 0.5322 1.3181 0.7205 0.023 Uiso 1 1 calc R U
H42B H 0.6205 1.2652 0.7677 0.023 Uiso 1 1 calc R U
C43 C 0.4701(3) 1.1377(3) 0.6781(2) 0.0173(8) Uani 1 1 d . .
C44 C 0.5180(3) 1.0477(4) 0.6749(2) 0.0186(9) Uani 1 1 d . .
O45 O 0.6246(2) 1.0696(2) 0.73606(14) 0.0208(6) Uani 1 1 d . .
C46 C 0.7335(4) 1.0869(4) 0.7105(3) 0.0293(10) Uani 1 1 d . .
H46A H 0.7254 1.0148 0.6689 0.044 Uiso 1 1 calc R U
H46B H 0.8046 1.1068 0.7577 0.044 Uiso 1 1 calc R U
H46C H 0.7446 1.1510 0.6877 0.044 Uiso 1 1 calc R U
C47 C 0.4608(3) 0.9376(3) 0.6157(2) 0.0185(9) Uani 1 1 d . .
O48 O 0.5126(2) 0.8525(2) 0.61901(15) 0.0242(7) Uani 1 1 d . .
C49 C 0.5466(4) 0.8052(4) 0.5480(2) 0.0307(11) Uani 1 1 d . .
H49A H 0.4732 0.7649 0.5006 0.046 Uiso 1 1 calc R U
H49B H 0.5867 0.7495 0.5574 0.046 Uiso 1 1 calc R U
H49C H 0.6030 0.8690 0.5376 0.046 Uiso 1 1 calc R U
C50 C 0.3498(3) 0.9155(3) 0.5585(2) 0.0186(9) Uani 1 1 d . .
O51 O 0.2901(2) 0.8059(2) 0.50021(16) 0.0241(7) Uani 1 1 d . .
C52 C 0.2426(4) 0.7161(4) 0.5333(3) 0.0315(11) Uani 1 1 d . .
H52A H 0.2020 0.6407 0.4890 0.047 Uiso 1 1 calc R U
H52B H 0.1835 0.7354 0.5602 0.047 Uiso 1 1 calc R U
H52C H 0.3099 0.7112 0.5731 0.047 Uiso 1 1 calc R U
C53 C 0.2987(3) 1.0022(3) 0.5583(2) 0.0175(9) Uani 1 1 d . .
C54 C 0.3601(3) 1.1117(3) 0.6177(2) 0.0178(9) Uani 1 1 d . .
O55 O 0.3096(3) 1.1970(3) 0.61284(17) 0.0256(7) Uani 1 1 d . .
H55 H 0.327(4) 1.243(4) 0.657(3) 0.038 Uiso 1 1 d . U
C56 C 0.1765(3) 0.9763(4) 0.4961(2) 0.0198(9) Uani 1 1 d . .
H56A H 0.1529 1.0469 0.5078 0.024 Uiso 1 1 calc R U
H56B H 0.1867 0.9598 0.4408 0.024 Uiso 1 1 calc R U
C57 C 0.0748(3) 0.8742(3) 0.4965(2) 0.0165(8) Uani 1 1 d . .
C58 C 0.0146(3) 0.7739(3) 0.4286(2) 0.0168(8) Uani 1 1 d . .
O59 O 0.0462(2) 0.7663(2) 0.35706(14) 0.0225(6) Uani 1 1 d . .
C60 C -0.0449(4) 0.7773(4) 0.2952(2) 0.0281(10) Uani 1 1 d . .
H60A H -0.0169 0.7766 0.2470 0.042 Uiso 1 1 calc R U
H60B H -0.0583 0.8512 0.3164 0.042 Uiso 1 1 calc R U
H60C H -0.1217 0.7115 0.2801 0.042 Uiso 1 1 calc R U
C61 C -0.0724(3) 0.6784(3) 0.4320(2) 0.0172(8) Uani 1 1 d . .
O62 O -0.1274(2) 0.5760(2) 0.36477(15) 0.0238(6) Uani 1 1 d . .
C63 C -0.0771(4) 0.4867(4) 0.3718(3) 0.0341(11) Uani 1 1 d . .
H63A H -0.1269 0.4134 0.3271 0.051 Uiso 1 1 calc R U
H63B H -0.0768 0.4748 0.4242 0.051 Uiso 1 1 calc R U
H63C H 0.0068 0.5109 0.3687 0.051 Uiso 1 1 calc R U
C64 C -0.1096(3) 0.6854(3) 0.5026(2) 0.0185(9) Uani 1 1 d . .
O65 O -0.1980(2) 0.5913(2) 0.50613(15) 0.0218(6) Uani 1 1 d . .
C66 C -0.3162(4) 0.5629(4) 0.4504(2) 0.0260(10) Uani 1 1 d . .
H66A H -0.3088 0.5570 0.3957 0.039 Uiso 1 1 calc R U
H66B H -0.3497 0.6245 0.4685 0.039 Uiso 1 1 calc R U
H66C H -0.3709 0.4879 0.4491 0.039 Uiso 1 1 calc R U
C67 C -0.0559(3) 0.7871(3) 0.5707(2) 0.0165(8) Uani 1 1 d . .
C68 C 0.0393(3) 0.8778(3) 0.5673(2) 0.0164(8) Uani 1 1 d . .
O69 O 0.0998(3) 0.9787(2) 0.63350(16) 0.0222(7) Uani 1 1 d . .
H69 H 0.104(4) 0.954(4) 0.668(3) 0.033 Uiso 1 1 d . U
C70 C -0.1088(4) 0.8018(3) 0.6421(2) 0.0196(9) Uani 1 1 d . .
H70A H -0.0793 0.8865 0.6738 0.024 Uiso 1 1 calc R U
H70B H -0.1988 0.7760 0.6196 0.024 Uiso 1 1 calc R U

loop_
_atom_site_aniso_label
_atom_site_aniso_U_11
_atom_site_aniso_U_22
_atom_site_aniso_U_33
_atom_site_aniso_U_23
_atom_site_aniso_U_13
_atom_site_aniso_U_12
C1 0.019(2) 0.016(2) 0.0102(18) 0.0013(15) 0.0049(15) 0.0074(17)
C2 0.016(2) 0.025(2) 0.0150(19) 0.0032(17) 0.0025(16) 0.0064(18)
O3 0.0151(15) 0.0317(18) 0.0335(16) 0.0119(14) -0.0017(12) 0.0020(13)
C4 0.029(3) 0.048(3) 0.041(3) 0.017(3) -0.002(2) -0.003(2)
C5 0.017(2) 0.019(2) 0.025(2) 0.0097(18) 0.0036(17) 0.0005(18)
O6 0.0240(16) 0.0355(19) 0.0408(18) 0.0220(15) 0.0074(14) 0.0020(14)
C7 0.038(3) 0.036(3) 0.036(3) 0.005(2) 0.023(2) 0.005(2)
C8 0.024(2) 0.015(2) 0.0163(19) 0.0051(16) 0.0066(16) 0.0092(18)
O9 0.0270(16) 0.0177(15) 0.0213(14) 0.0090(12) 0.0052(12) 0.0058(13)
C10 0.061(3) 0.029(3) 0.030(2) 0.006(2) 0.008(2) 0.021(3)
C11 0.018(2) 0.013(2) 0.0125(18) 0.0013(15) 0.0050(15) 0.0058(17)
C12 0.017(2) 0.016(2) 0.0141(18) 0.0055(16) 0.0083(16) 0.0072(17)
O13 0.0176(15) 0.0184(15) 0.0196(14) 0.0101(12) 0.0018(11) 0.0023(12)
C14 0.020(2) 0.017(2) 0.0113(18) 0.0031(16) 0.0044(15) 0.0086(17)
C15 0.015(2) 0.019(2) 0.0134(18) 0.0077(16) 0.0026(15) 0.0089(17)
C16 0.0128(19) 0.019(2) 0.0166(19) 0.0078(16) 0.0025(15) 0.0055(17)
O17 0.0180(14) 0.0233(16) 0.0207(14) 0.0110(12) 0.0085(11) 0.0031(12)
C18 0.029(2) 0.025(2) 0.024(2) 0.0105(19) 0.0097(18) 0.005(2)
C19 0.022(2) 0.020(2) 0.0151(19) 0.0066(17) 0.0084(16) 0.0089(18)
O20 0.0342(17) 0.0241(17) 0.0238(15) 0.0086(13) 0.0170(13) 0.0090(14)
C21 0.044(3) 0.030(3) 0.038(3) 0.010(2) 0.028(2) 0.020(2)
C22 0.026(2) 0.018(2) 0.0125(18) 0.0024(16) 0.0051(16) 0.0127(19)
O23 0.0375(17) 0.0197(16) 0.0178(14) 0.0060(12) 0.0110(13) 0.0080(14)
C24 0.046(3) 0.030(3) 0.017(2) 0.0042(19) 0.004(2) 0.004(2)
C25 0.020(2) 0.016(2) 0.0130(18) 0.0062(16) 0.0034(15) 0.0100(17)
C26 0.0139(19) 0.017(2) 0.0106(18) 0.0060(15) 0.0028(15) 0.0070(17)
O27 0.0200(15) 0.0164(15) 0.0171(13) 0.0040(12) 0.0089(11) 0.0029(12)
C28 0.021(2) 0.018(2) 0.0124(18) 0.0054(16) 0.0049(16) 0.0089(18)
C29 0.014(2) 0.012(2) 0.0171(19) 0.0052(16) 0.0007(15) 0.0005(16)
C30 0.014(2) 0.016(2) 0.021(2) 0.0041(17) 0.0061(16) 0.0028(17)
O31 0.0262(16) 0.0225(16) 0.0275(15) 0.0095(13) 0.0166(13) 0.0112(13)
C32 0.021(2) 0.036(3) 0.048(3) 0.021(2) 0.017(2) 0.007(2)
C33 0.016(2) 0.016(2) 0.019(2) 0.0023(17) -0.0013(16) 0.0037(17)
O34 0.0266(16) 0.0215(16) 0.0239(15) 0.0068(12) 0.0047(12) 0.0139(13)
C35 0.036(3) 0.023(2) 0.029(2) 0.0040(19) 0.007(2) 0.016(2)
C36 0.019(2) 0.015(2) 0.0176(19) 0.0064(16) -0.0007(16) 0.0027(17)
O37 0.0379(18) 0.0191(16) 0.0176(14) 0.0085(12) 0.0008(13) 0.0076(14)
C38 0.036(3) 0.021(2) 0.028(2) 0.0120(19) 0.008(2) 0.006(2)
C39 0.014(2) 0.012(2) 0.0185(19) 0.0047(16) 0.0018(16) -0.0042(16)
C40 0.0124(19) 0.013(2) 0.0192(19) 0.0036(16) 0.0035(16) 0.0010(16)
O41 0.0210(15) 0.0266(16) 0.0187(15) 0.0108(13) 0.0101(12) 0.0131(13)
C42 0.019(2) 0.017(2) 0.019(2) 0.0072(17) 0.0042(16) 0.0009(17)
C43 0.017(2) 0.019(2) 0.0157(19) 0.0089(16) 0.0083(16) 0.0007(17)
C44 0.017(2) 0.025(2) 0.0149(19) 0.0082(17) 0.0060(16) 0.0058(18)
O45 0.0171(14) 0.0267(16) 0.0177(14) 0.0059(12) 0.0059(11) 0.0073(13)
C46 0.017(2) 0.039(3) 0.028(2) 0.008(2) 0.0106(18) 0.005(2)
C47 0.019(2) 0.019(2) 0.022(2) 0.0102(17) 0.0091(17) 0.0070(18)
O48 0.0243(15) 0.0286(17) 0.0231(15) 0.0063(13) 0.0091(12) 0.0150(14)
C49 0.024(2) 0.038(3) 0.028(2) 0.000(2) 0.0104(19) 0.016(2)
C50 0.020(2) 0.016(2) 0.0175(19) 0.0032(17) 0.0074(16) 0.0038(18)
O51 0.0231(15) 0.0184(16) 0.0251(15) 0.0012(12) 0.0043(12) 0.0066(13)
C52 0.023(2) 0.014(2) 0.049(3) 0.009(2) 0.003(2) 0.0008(19)
C53 0.016(2) 0.021(2) 0.0128(18) 0.0060(17) 0.0031(15) 0.0016(17)
C54 0.020(2) 0.019(2) 0.021(2) 0.0119(17) 0.0089(17) 0.0087(18)
O55 0.0329(17) 0.0196(16) 0.0203(15) 0.0036(12) 0.0004(13) 0.0114(14)
C56 0.022(2) 0.023(2) 0.0145(19) 0.0074(17) 0.0052(16) 0.0074(18)
C57 0.014(2) 0.020(2) 0.0149(19) 0.0062(16) 0.0014(15) 0.0072(17)
C58 0.018(2) 0.020(2) 0.0131(18) 0.0051(16) 0.0039(16) 0.0086(18)
O59 0.0218(15) 0.0301(17) 0.0134(13) 0.0058(12) 0.0048(11) 0.0072(13)
C60 0.034(3) 0.038(3) 0.016(2) 0.0114(19) 0.0077(18) 0.016(2)
C61 0.017(2) 0.020(2) 0.0137(19) 0.0035(16) 0.0034(16) 0.0087(18)
O62 0.0268(16) 0.0181(15) 0.0203(14) 0.0007(12) 0.0049(12) 0.0055(13)
C63 0.050(3) 0.026(3) 0.030(2) 0.007(2) 0.012(2) 0.021(2)
C64 0.019(2) 0.017(2) 0.021(2) 0.0090(17) 0.0039(16) 0.0068(18)
O65 0.0209(15) 0.0220(16) 0.0192(14) 0.0073(12) 0.0032(11) 0.0040(13)
C66 0.021(2) 0.026(2) 0.025(2) 0.0057(19) 0.0038(18) 0.0034(19)
C67 0.017(2) 0.021(2) 0.0147(19) 0.0058(16) 0.0054(16) 0.0114(18)
C68 0.018(2) 0.014(2) 0.0123(18) 0.0002(16) -0.0010(15) 0.0063(17)
O69 0.0289(16) 0.0173(16) 0.0156(14) 0.0041(12) 0.0057(12) 0.0027(13)
C70 0.022(2) 0.020(2) 0.0175(19) 0.0071(17) 0.0042(16) 0.0091(18)

loop_
_atom_type_symbol
_atom_type_description
_atom_type_scat_dispersion_real
_atom_type_scat_dispersion_imag
_atom_type_scat_source
C C 0.0033 0.0016 'International Tables Vol C Tables 4.2.6.8 and 6.1.1.4'
H H 0.0000 0.0000 'International Tables Vol C Tables 4.2.6.8 and 6.1.1.4'
O O 0.0106 0.0060 'International Tables Vol C Tables 4.2.6.8 and 6.1.1.4'

loop_
_geom_angle_atom_site_label_1
_geom_angle_atom_site_label_2
_geom_angle_atom_site_label_3
_geom_angle
C2 C1 C12 118.0(3)
C2 C1 C70 121.2(3)
C12 C1 C70 120.8(3)
O3 C2 C1 118.1(3)
O3 C2 C5 120.5(4)
C1 C2 C5 121.2(3)
C2 O3 C4 117.4(3)
O3 C4 H4A 109.5
O3 C4 H4B 109.5
H4A C4 H4B 109.5
O3 C4 H4C 109.5
H4A C4 H4C 109.5
H4B C4 H4C 109.5
O6 C5 C8 120.3(3)
O6 C5 C2 120.7(3)
C8 C5 C2 118.9(4)
C5 O6 C7 111.7(3)
O6 C7 H7A 109.5
O6 C7 H7B 109.5
H7A C7 H7B 109.5
O6 C7 H7C 109.5
H7A C7 H7C 109.5
H7B C7 H7C 109.5
O9 C8 C11 119.3(3)
O9 C8 C5 118.7(3)
C11 C8 C5 121.8(3)
C8 O9 C10 112.9(3)
O9 C10 H10A 109.5
O9 C10 H10B 109.5
H10A C10 H10B 109.5
O9 C10 H10C 109.5
H10A C10 H10C 109.5
H10B C10 H10C 109.5
C8 C11 C12 117.2(3)
C8 C11 C14 120.8(3)
C12 C11 C14 121.9(3)
O13 C12 C11 120.9(3)
O13 C12 C1 116.7(3)
C11 C12 C1 122.5(4)
C12 O13 H13 115(3)
C11 C14 C15 114.0(3)
C11 C14 H14A 108.7
C15 C14 H14A 108.7
C11 C14 H14B 108.7
C15 C14 H14B 108.7
H14A C14 H14B 107.6
C26 C15 C16 117.8(3)
C26 C15 C14 122.1(3)
C16 C15 C14 120.0(3)
O17 C16 C19 120.4(3)
O17 C16 C15 118.1(3)
C19 C16 C15 121.4(4)
C16 O17 C18 114.3(3)
O17 C18 H18A 109.5
O17 C18 H18B 109.5
H18A C18 H18B 109.5
O17 C18 H18C 109.5
H18A C18 H18C 109.5
H18B C18 H18C 109.5
O20 C19 C22 122.4(3)
O20 C19 C16 118.7(3)
C22 C19 C16 118.9(3)
C19 O20 C21 114.6(3)
O20 C21 H21A 109.5
O20 C21 H21B 109.5
H21A C21 H21B 109.5
O20 C21 H21C 109.5
H21A C21 H21C 109.5
H21B C21 H21C 109.5
C19 C22 O23 119.9(3)
C19 C22 C25 121.9(3)
O23 C22 C25 118.1(4)
C22 O23 C24 114.5(3)
O23 C24 H24A 109.5
O23 C24 H24B 109.5
H24A C24 H24B 109.5
O23 C24 H24C 109.5
H24A C24 H24C 109.5
H24B C24 H24C 109.5
C26 C25 C22 117.1(4)
C26 C25 C28 121.5(3)
C22 C25 C28 121.4(3)
O27 C26 C15 114.9(3)
O27 C26 C25 122.3(3)
C15 C26 C25 122.8(3)
C26 O27 H27 112(3)
C25 C28 C29 115.4(3)
C25 C28 H28A 108.4
C29 C28 H28A 108.4
C25 C28 H28B 108.4
C29 C28 H28B 108.4
H28A C28 H28B 107.5
C30 C29 C40 117.4(3)
C30 C29 C28 120.9(3)
C40 C29 C28 121.7(3)
O31 C30 C33 119.8(3)
O31 C30 C29 118.4(3)
C33 C30 C29 121.8(4)
C30 O31 C32 111.6(3)
O31 C32 H32A 109.5
O31 C32 H32B 109.5
H32A C32 H32B 109.5
O31 C32 H32C 109.5
H32A C32 H32C 109.5
H32B C32 H32C 109.5
O34 C33 C36 120.1(3)
O34 C33 C30 121.1(3)
C36 C33 C30 118.7(3)
C33 O34 C35 115.4(3)
O34 C35 H35A 109.5
O34 C35 H35B 109.5
H35A C35 H35B 109.5
O34 C35 H35C 109.5
H35A C35 H35C 109.5
H35B C35 H35C 109.5
C33 C36 O37 121.4(3)
C33 C36 C39 121.9(3)
O37 C36 C39 116.5(3)
C36 O37 C38 117.5(3)
O37 C38 H38A 109.5
O37 C38 H38B 109.5
H38A C38 H38B 109.5
O37 C38 H38C 109.5
H38A C38 H38C 109.5
H38B C38 H38C 109.5
C40 C39 C36 117.3(3)
C40 C39 C42 121.6(3)
C36 C39 C42 121.1(3)
O41 C40 C39 122.8(3)
O41 C40 C29 114.5(3)
C39 C40 C29 122.7(3)
C40 O41 H41 114(4)
C43 C42 C39 113.2(3)
C43 C42 H42A 108.9
C39 C42 H42A 108.9
C43 C42 H42B 108.9
C39 C42 H42B 108.9
H42A C42 H42B 107.8
C44 C43 C54 116.6(3)
C44 C43 C42 120.8(3)
C54 C43 C42 122.7(3)
C47 C44 O45 119.7(3)
C47 C44 C43 122.4(3)
O45 C44 C43 117.8(3)
C44 O45 C46 114.7(3)
O45 C46 H46A 109.5
O45 C46 H46B 109.5
H46A C46 H46B 109.5
O45 C46 H46C 109.5
H46A C46 H46C 109.5
H46B C46 H46C 109.5
O48 C47 C44 118.4(3)
O48 C47 C50 122.9(3)
C44 C47 C50 118.6(3)
C47 O48 C49 115.5(3)
O48 C49 H49A 109.5
O48 C49 H49B 109.5
H49A C49 H49B 109.5
O48 C49 H49C 109.5
H49A C49 H49C 109.5
H49B C49 H49C 109.5
O51 C50 C53 119.1(3)
O51 C50 C47 119.5(3)
C53 C50 C47 121.4(3)
C50 O51 C52 113.5(3)
O51 C52 H52A 109.5
O51 C52 H52B 109.5
H52A C52 H52B 109.5
O51 C52 H52C 109.5
H52A C52 H52C 109.5
H52B C52 H52C 109.5
C54 C53 C50 118.1(3)
C54 C53 C56 121.1(3)
C50 C53 C56 120.8(3)
O55 C54 C53 116.3(3)
O55 C54 C43 120.8(3)
C53 C54 C43 122.9(3)
C54 O55 H55 109(3)
C57 C56 C53 113.4(3)
C57 C56 H56A 108.9
C53 C56 H56A 108.9
C57 C56 H56B 108.9
C53 C56 H56B 108.9
H56A C56 H56B 107.7
C58 C57 C68 117.8(4)
C58 C57 C56 122.1(3)
C68 C57 C56 120.1(3)
C61 C58 O59 118.9(3)
C61 C58 C57 121.2(3)
O59 C58 C57 119.9(3)
C58 O59 C60 111.9(3)
O59 C60 H60A 109.5
O59 C60 H60B 109.5
H60A C60 H60B 109.5
O59 C60 H60C 109.5
H60A C60 H60C 109.5
H60B C60 H60C 109.5
C58 C61 O62 120.6(3)
C58 C61 C64 120.0(3)
O62 C61 C64 119.4(3)
C61 O62 C63 113.1(3)
O62 C63 H63A 109.5
O62 C63 H63B 109.5
H63A C63 H63B 109.5
O62 C63 H63C 109.5
H63A C63 H63C 109.5
H63B C63 H63C 109.5
O65 C64 C67 119.1(3)
O65 C64 C61 120.4(3)
C67 C64 C61 120.5(4)
C64 O65 C66 113.6(3)
O65 C66 H66A 109.5
O65 C66 H66B 109.5
H66A C66 H66B 109.5
O65 C66 H66C 109.5
H66A C66 H66C 109.5
H66B C66 H66C 109.5
C64 C67 C68 117.7(3)
C64 C67 C70 120.4(4)
C68 C67 C70 121.7(3)
O69 C68 C67 120.8(3)
O69 C68 C57 116.5(3)
C67 C68 C57 122.6(3)
C68 O69 H69 101(4)
C1 C70 C67 117.1(3)
C1 C70 H70A 108.0
C67 C70 H70A 108.0
C1 C70 H70B 108.0
C67 C70 H70B 108.0
H70A C70 H70B 107.3

loop_
_geom_bond_atom_site_label_1
_geom_bond_atom_site_label_2
_geom_bond_distance
C1 C2 1.384(5)
C1 C12 1.401(5)
C1 C70 1.515(5)
C2 O3 1.383(4)
C2 C5 1.395(5)
O3 C4 1.413(6)
C4 H4A 0.9800
C4 H4B 0.9800
C4 H4C 0.9800
C5 O6 1.379(5)
C5 C8 1.394(5)
O6 C7 1.477(5)
C7 H7A 0.9800
C7 H7B 0.9800
C7 H7C 0.9800
C8 O9 1.383(4)
C8 C11 1.386(5)
O9 C10 1.422(5)
C10 H10A 0.9800
C10 H10B 0.9800
C10 H10C 0.9800
C11 C12 1.399(5)
C11 C14 1.508(5)
C12 O13 1.377(4)
O13 H13 0.88(4)
C14 C15 1.517(5)
C14 H14A 0.9900
C14 H14B 0.9900
C15 C26 1.391(5)
C15 C16 1.398(5)
C16 O17 1.377(4)
C16 C19 1.394(5)
O17 C18 1.427(4)
C18 H18A 0.9800
C18 H18B 0.9800
C18 H18C 0.9800
C19 O20 1.384(4)
C19 C22 1.385(6)
O20 C21 1.433(5)
C21 H21A 0.9800
C21 H21B 0.9800
C21 H21C 0.9800
C22 O23 1.388(4)
C22 C25 1.403(5)
O23 C24 1.440(5)
C24 H24A 0.9800
C24 H24B 0.9800
C24 H24C 0.9800
C25 C26 1.398(5)
C25 C28 1.508(5)
C26 O27 1.379(4)
O27 H27 0.94(5)
C28 C29 1.515(5)
C28 H28A 0.9900
C28 H28B 0.9900
C29 C30 1.392(5)
C29 C40 1.399(5)
C30 O31 1.381(4)
C30 C33 1.389(5)
O31 C32 1.443(5)
C32 H32A 0.9800
C32 H32B 0.9800
C32 H32C 0.9800
C33 O34 1.378(4)
C33 C36 1.387(5)
O34 C35 1.435(5)
C35 H35A 0.9800
C35 H35B 0.9800
C35 H35C 0.9800
C36 O37 1.389(4)
C36 C39 1.398(5)
O37 C38 1.435(5)
C38 H38A 0.9800
C38 H38B 0.9800
C38 H38C 0.9800
C39 C40 1.393(5)
C39 C42 1.521(5)
C40 O41 1.379(4)
O41 H41 0.71(5)
C42 C43 1.512(5)
C42 H42A 0.9900
C42 H42B 0.9900
C43 C44 1.398(5)
C43 C54 1.404(5)
C44 C47 1.389(5)
C44 O45 1.395(4)
O45 C46 1.441(5)
C46 H46A 0.9800
C46 H46B 0.9800
C46 H46C 0.9800
C47 O48 1.383(5)
C47 C50 1.397(5)
O48 C49 1.439(5)
C49 H49A 0.9800
C49 H49B 0.9800
C49 H49C 0.9800
C50 O51 1.380(5)
C50 C53 1.388(5)
O51 C52 1.436(5)
C52 H52A 0.9800
C52 H52B 0.9800
C52 H52C 0.9800
C53 C54 1.388(5)
C53 C56 1.527(5)
C54 O55 1.381(5)
O55 H55 0.80(5)
C56 C57 1.506(5)
C56 H56A 0.9900
C56 H56B 0.9900
C57 C58 1.387(5)
C57 C68 1.402(5)
C58 C61 1.378(5)
C58 O59 1.385(4)
O59 C60 1.437(4)
C60 H60A 0.9800
C60 H60B 0.9800
C60 H60C 0.9800
C61 O62 1.392(4)
C61 C64 1.405(5)
O62 C63 1.431(5)
C63 H63A 0.9800
C63 H63B 0.9800
C63 H63C 0.9800
C64 O65 1.376(5)
C64 C67 1.394(5)
O65 C66 1.432(4)
C66 H66A 0.9800
C66 H66B 0.9800
C66 H66C 0.9800
C67 C68 1.394(5)
C67 C70 1.521(5)
C68 O69 1.376(4)
O69 H69 0.76(4)
C70 H70A 0.9900
C70 H70B 0.9900

loop_
_geom_torsion_atom_site_label_1
_geom_torsion_atom_site_label_2
_geom_torsion_atom_site_label_3
_geom_torsion_atom_site_label_4
_geom_torsion
C12 C1 C2 O3 172.2(3)
C70 C1 C2 O3 -4.1(5)
C12 C1 C2 C5 -2.9(6)
C70 C1 C2 C5 -179.2(4)
C1 C2 O3 C4 135.4(4)
C5 C2 O3 C4 -49.4(5)
O3 C2 C5 O6 0.4(6)
C1 C2 C5 O6 175.3(4)
O3 C2 C5 C8 -176.9(4)
C1 C2 C5 C8 -1.9(6)
C8 C5 O6 C7 74.1(5)
C2 C5 O6 C7 -103.1(4)
O6 C5 C8 O9 5.1(6)
C2 C5 C8 O9 -177.6(3)
O6 C5 C8 C11 -170.7(4)
C2 C5 C8 C11 6.6(6)
C11 C8 O9 C10 -112.9(4)
C5 C8 O9 C10 71.2(5)
O9 C8 C11 C12 178.2(3)
C5 C8 C11 C12 -6.0(5)
O9 C8 C11 C14 -1.5(5)
C5 C8 C11 C14 174.3(3)
C8 C11 C12 O13 -179.5(3)
C14 C11 C12 O13 0.2(5)
C8 C11 C12 C1 0.9(5)
C14 C11 C12 C1 -179.4(3)
C2 C1 C12 O13 -176.2(3)
C70 C1 C12 O13 0.1(5)
C2 C1 C12 C11 3.5(5)
C70 C1 C12 C11 179.8(3)
C8 C11 C14 C15 -110.3(4)
C12 C11 C14 C15 70.0(4)
C11 C14 C15 C26 -112.5(4)
C11 C14 C15 C16 69.8(4)
C26 C15 C16 O17 175.5(3)
C14 C15 C16 O17 -6.7(5)
C26 C15 C16 C19 -1.9(5)
C14 C15 C16 C19 175.9(3)
C19 C16 O17 C18 -74.4(4)
C15 C16 O17 C18 108.1(4)
O17 C16 C19 O20 3.7(5)
C15 C16 C19 O20 -178.9(3)
O17 C16 C19 C22 -178.9(3)
C15 C16 C19 C22 -1.5(5)
C22 C19 O20 C21 70.9(5)
C16 C19 O20 C21 -111.7(4)
O20 C19 C22 O23 -2.8(5)
C16 C19 C22 O23 179.8(3)
O20 C19 C22 C25 -178.5(3)
C16 C19 C22 C25 4.1(5)
C19 C22 O23 C24 68.4(5)
C25 C22 O23 C24 -115.7(4)
C19 C22 C25 C26 -3.1(5)
O23 C22 C25 C26 -178.9(3)
C19 C22 C25 C28 178.1(3)
O23 C22 C25 C28 2.3(5)
C16 C15 C26 O27 -176.7(3)
C14 C15 C26 O27 5.6(5)
C16 C15 C26 C25 3.0(5)
C14 C15 C26 C25 -174.8(3)
C22 C25 C26 O27 179.1(3)
C28 C25 C26 O27 -2.1(5)
C22 C25 C26 C15 -0.5(5)
C28 C25 C26 C15 178.3(3)
C26 C25 C28 C29 64.1(5)
C22 C25 C28 C29 -117.1(4)
C25 C28 C29 C30 73.5(5)
C25 C28 C29 C40 -107.9(4)
C40 C29 C30 O31 175.3(3)
C28 C29 C30 O31 -6.1(5)
C40 C29 C30 C33 -5.2(5)
C28 C29 C30 C33 173.4(3)
C33 C30 O31 C32 76.5(4)
C29 C30 O31 C32 -104.0(4)
O31 C30 C33 O34 -1.5(5)
C29 C30 C33 O34 179.0(3)
O31 C30 C33 C36 -177.3(3)
C29 C30 C33 C36 3.2(6)
C36 C33 O34 C35 -120.8(4)
C30 C33 O34 C35 63.4(5)
O34 C33 C36 O37 0.7(6)
C30 C33 C36 O37 176.6(3)
O34 C33 C36 C39 -175.2(3)
C30 C33 C36 C39 0.6(6)
C33 C36 O37 C38 54.4(5)
C39 C36 O37 C38 -129.4(4)
C33 C36 C39 C40 -2.1(6)
O37 C36 C39 C40 -178.3(3)
C33 C36 C39 C42 177.8(3)
O37 C36 C39 C42 1.7(5)
C36 C39 C40 O41 179.5(3)
C42 C39 C40 O41 -0.4(6)
C36 C39 C40 C29 -0.1(5)
C42 C39 C40 C29 179.9(3)
C30 C29 C40 O41 -176.0(3)
C28 C29 C40 O41 5.4(5)
C30 C29 C40 C39 3.7(6)
C28 C29 C40 C39 -175.0(3)
C40 C39 C42 C43 76.2(4)
C36 C39 C42 C43 -103.7(4)
C39 C42 C43 C44 -100.4(4)
C39 C42 C43 C54 78.5(4)
C54 C43 C44 C47 -0.2(6)
C42 C43 C44 C47 178.7(3)
C54 C43 C44 O45 -177.5(3)
C42 C43 C44 O45 1.3(5)
C47 C44 O45 C46 76.8(5)
C43 C44 O45 C46 -105.8(4)
O45 C44 C47 O48 -0.4(5)
C43 C44 C47 O48 -177.7(3)
O45 C44 C47 C50 175.7(3)
C43 C44 C47 C50 -1.6(6)
C44 C47 O48 C49 -120.8(4)
C50 C47 O48 C49 63.3(5)
O48 C47 C50 O51 -2.7(6)
C44 C47 C50 O51 -178.6(3)
O48 C47 C50 C53 178.2(3)
C44 C47 C50 C53 2.2(6)
C53 C50 O51 C52 -112.5(4)
C47 C50 O51 C52 68.3(4)
O51 C50 C53 C54 179.8(3)
C47 C50 C53 C54 -1.0(6)
O51 C50 C53 C56 1.6(5)
C47 C50 C53 C56 -179.2(3)
C50 C53 C54 O55 176.8(3)
C56 C53 C54 O55 -5.0(5)
C50 C53 C54 C43 -0.9(6)
C56 C53 C54 C43 177.3(3)
C44 C43 C54 O55 -176.1(3)
C42 C43 C54 O55 5.1(5)
C44 C43 C54 C53 1.5(6)
C42 C43 C54 C53 -177.3(4)
C54 C53 C56 C57 -123.0(4)
C50 C53 C56 C57 55.2(5)
C53 C56 C57 C58 -118.3(4)
C53 C56 C57 C68 60.8(5)
C68 C57 C58 C61 -3.5(5)
C56 C57 C58 C61 175.6(3)
C68 C57 C58 O59 179.8(3)
C56 C57 C58 O59 -1.1(5)
C61 C58 O59 C60 76.7(4)
C57 C58 O59 C60 -106.5(4)
O59 C58 C61 O62 0.2(5)
C57 C58 C61 O62 -176.5(3)
O59 C58 C61 C64 -177.5(3)
C57 C58 C61 C64 5.8(5)
C58 C61 O62 C63 100.8(4)
C64 C61 O62 C63 -81.6(4)
C58 C61 C64 O65 178.8(3)
O62 C61 C64 O65 1.2(5)
C58 C61 C64 C67 -2.3(5)
O62 C61 C64 C67 -179.9(3)
C67 C64 O65 C66 115.3(4)
C61 C64 O65 C66 -65.8(4)
O65 C64 C67 C68 175.6(3)
C61 C64 C67 C68 -3.3(5)
O65 C64 C67 C70 -10.4(5)
C61 C64 C67 C70 170.8(3)
C64 C67 C68 O69 -177.3(3)
C70 C67 C68 O69 8.7(5)
C64 C67 C68 C57 5.7(5)
C70 C67 C68 C57 -168.3(3)
C58 C57 C68 O69 -179.5(3)
C56 C57 C68 O69 1.4(5)
C58 C57 C68 C67 -2.3(5)
C56 C57 C68 C67 178.5(3)
C2 C1 C70 C67 -114.0(4)
C12 C1 C70 C67 69.8(5)
C64 C67 C70 C1 77.8(4)
C68 C67 C70 C1 -108.4(4)
